data_2236402
loop_
_publ_author_name
'Nu\~nez-Dallos, Nelson'
'Wurst, Klaus'
'Quevedo, Rodolfo'

_publ_section_title
;
 <small>L</small>-Tyrosine isopropyl ester
;
_journal_issue 11
_journal_name_full 'Acta Crystallographica Section E'
_journal_page_first o3173
_journal_paper_doi 10.1107/S1600536812042377
_journal_volume 68
_journal_year 2012
_chemical_formula_iupac 'C12 H17 N O3'
_chemical_formula_moiety 'C12 H17 N O3'
_chemical_formula_sum 'C12 H17 N O3'
_chemical_formula_weight 223.27
_chemical_name_common
;
<i>L</i>-Tyrosine isopropyl ester
;
_chemical_name_systematic
;
Isopropyl (2<i>S</i>)-2-amino-3-(4-hydroxyphenyl)propanoate
;
_space_group_IT_number 19
_symmetry_cell_setting orthorhombic
_symmetry_space_group_name_Hall 'P 2ac 2ab'
_symmetry_space_group_name_H-M 'P 21 21 21'
_atom_sites_solution_hydrogens geom
_atom_sites_solution_primary direct
_atom_sites_solution_secondary difmap
_audit_creation_method SHELXL-97
_cell_angle_alpha 90.00
_cell_angle_beta 90.00
_cell_angle_gamma 90.00
_cell_formula_units_Z 4
_cell_length_a 5.45390(10)
_cell_length_b 14.0521(3)
_cell_length_c 16.5163(4)
_cell_measurement_reflns_used 13069
_cell_measurement_temperature 233(2)
_cell_measurement_theta_max 25.0
_cell_measurement_theta_min 1.0
_cell_volume 1265.79(5)
_computing_cell_refinement 'SCALEPACK (Otwinowski & Minor, 1997)'
_computing_data_collection 'COLLECT (Nonius, 1998)'
_computing_data_reduction 'DENZO and SCALEPACK (Otwinowski & Minor, 1997)'
_computing_molecular_graphics '<i>Mercury</i> (Macrae <i>et al.</i>, 2008)'
_computing_publication_material 'SHELXL97 (Sheldrick, 2008)'
_computing_structure_refinement 'SHELXL97 (Sheldrick, 2008)'
_computing_structure_solution 'SHELXS97 (Sheldrick, 2008)'
_diffrn_ambient_temperature 233(2)
_diffrn_detector_area_resol_mean 9.1
_diffrn_measured_fraction_theta_full 0.989
_diffrn_measured_fraction_theta_max 0.989
_diffrn_measurement_device_type 'Nonius KappaCCD'
_diffrn_measurement_method '\f and \w scans'
_diffrn_radiation_monochromator graphite
_diffrn_radiation_source 'fine-focus sealed tube'
_diffrn_radiation_type MoK\a
_diffrn_radiation_wavelength 0.71073
_diffrn_reflns_av_R_equivalents 0.0201
_diffrn_reflns_av_sigmaI/netI 0.0133
_diffrn_reflns_limit_h_max 6
_diffrn_reflns_limit_h_min -6
_diffrn_reflns_limit_k_max 16
_diffrn_reflns_limit_k_min -16
_diffrn_reflns_limit_l_max 19
_diffrn_reflns_limit_l_min -19
_diffrn_reflns_number 8375
_diffrn_reflns_theta_full 25.00
_diffrn_reflns_theta_max 25.00
_diffrn_reflns_theta_min 2.47
_diffrn_standards_number 0
_exptl_absorpt_coefficient_mu 0.084
_exptl_absorpt_correction_type none
_exptl_crystal_colour colorless
_exptl_crystal_density_diffrn 1.172
_exptl_crystal_density_method 'not measured'
_exptl_crystal_description prism
_exptl_crystal_F_000 480
_exptl_crystal_size_max 0.4
_exptl_crystal_size_mid 0.3
_exptl_crystal_size_min 0.2
_refine_diff_density_max 0.170
_refine_diff_density_min -0.152
_refine_ls_extinction_coef 0.059(14)
_refine_ls_extinction_expression Fc^*^=kFc[1+0.001xFc^2^\l^3^/sin(2\q)]^-1/4^
_refine_ls_extinction_method SHELXL
_refine_ls_goodness_of_fit_ref 1.074
_refine_ls_hydrogen_treatment mixed
_refine_ls_matrix_type full
_refine_ls_number_parameters 158
_refine_ls_number_reflns 1318
_refine_ls_number_restraints 0
_refine_ls_restrained_S_all 1.074
_refine_ls_R_factor_all 0.0377
_refine_ls_R_factor_gt 0.0364
_refine_ls_shift/su_max 0.000
_refine_ls_shift/su_mean 0.000
_refine_ls_structure_factor_coef Fsqd
_refine_ls_weighting_details 'calc w=1/[\s^2^(Fo^2^)+(0.0540P)^2^+0.2704P] where P=(Fo^2^+2Fc^2^)/3'
_refine_ls_weighting_scheme calc
_refine_ls_wR_factor_gt 0.0979
_refine_ls_wR_factor_ref 0.0991
_reflns_number_gt 1271
_reflns_number_total 1318
_reflns_threshold_expression >2sigma(I)
_cod_data_source_file is5203.cif
_cod_data_source_block I
_cod_database_code 2236402
_cod_database_fobs_code 2236402

loop_
_symmetry_equiv_pos_as_xyz
'x, y, z'
'-x+1/2, -y, z+1/2'
'-x, y+1/2, -z+1/2'
'x+1/2, -y+1/2, -z'

loop_
_atom_site_type_symbol
_atom_site_label
_atom_site_fract_x
_atom_site_fract_y
_atom_site_fract_z
_atom_site_U_iso_or_equiv
_atom_site_adp_type
_atom_site_calc_flag
_atom_site_occupancy
_atom_site_symmetry_multiplicity
N N1 0.2421(4) 0.74601(12) 0.07769(10) 0.0395(4) Uani d 1 1
H H1N 0.241(4) 0.7383(17) 0.0246(14) 0.049(6) Uiso d 1 1
H H2N 0.096(6) 0.7704(18) 0.0881(16) 0.056(8) Uiso d 1 1
O O1 -0.1561(3) 0.61052(12) 0.07928(14) 0.0699(6) Uani d 1 1
H H3O 0.483(7) 0.311(2) 0.404(2) 0.089(10) Uiso d 1 1
O O2 0.1284(3) 0.49667(10) 0.08581(10) 0.0539(5) Uani d 1 1
O O3 0.3192(3) 0.33815(11) 0.40495(10) 0.0528(5) Uani d 1 1
C C1 0.0508(4) 0.58592(14) 0.09087(12) 0.0392(5) Uani d 1 1
C C2 0.2565(4) 0.65246(13) 0.11620(11) 0.0364(5) Uani d 1 1
H H2 0.4156 0.6228 0.1023 0.044 Uiso calc 1 1
C C3 0.2457(5) 0.66834(15) 0.20858(12) 0.0495(6) Uani d 1 1
H H3A 0.3792 0.7114 0.2239 0.059 Uiso calc 1 1
H H3B 0.0910 0.7004 0.2216 0.059 Uiso calc 1 1
C C4 0.2644(4) 0.57967(14) 0.25969(11) 0.0418(5) Uani d 1 1
C C5 0.4658(5) 0.52015(17) 0.25389(15) 0.0501(6) Uani d 1 1
H H5 0.5912 0.5351 0.2170 0.060 Uiso calc 1 1
C C6 0.4873(4) 0.43895(16) 0.30120(14) 0.0469(6) Uani d 1 1
H H6 0.6246 0.3990 0.2955 0.056 Uiso calc 1 1
C C7 0.3068(4) 0.41695(14) 0.35669(12) 0.0401(5) Uani d 1 1
C C8 0.1058(4) 0.47529(16) 0.36372(14) 0.0479(6) Uani d 1 1
H H8 -0.0183 0.4607 0.4012 0.057 Uiso calc 1 1
C C9 0.0861(4) 0.55580(16) 0.31541(14) 0.0475(6) Uani d 1 1
H H9 -0.0524 0.5951 0.3208 0.057 Uiso calc 1 1
C C10 -0.0553(6) 0.42135(18) 0.07362(19) 0.0698(8) Uani d 1 1
H H10 -0.2208 0.4471 0.0849 0.084 Uiso calc 1 1
C C11 0.0012(13) 0.3444(2) 0.1322(2) 0.144(2) Uani d 1 1
H H11A 0.0004 0.3701 0.1867 0.216 Uiso calc 1 1
H H11B 0.1617 0.3181 0.1203 0.216 Uiso calc 1 1
H H11C -0.1215 0.2947 0.1278 0.216 Uiso calc 1 1
C C12 -0.0438(11) 0.3886(3) -0.0106(2) 0.135(2) Uani d 1 1
H H12A -0.0876 0.4405 -0.0465 0.203 Uiso calc 1 1
H H12B -0.1574 0.3362 -0.0182 0.203 Uiso calc 1 1
H H12C 0.1214 0.3673 -0.0228 0.203 Uiso calc 1 1

loop_
_atom_site_aniso_label
_atom_site_aniso_U_11
_atom_site_aniso_U_22
_atom_site_aniso_U_33
_atom_site_aniso_U_12
_atom_site_aniso_U_13
_atom_site_aniso_U_23
N1 0.0479(11) 0.0363(9) 0.0344(9) -0.0041(8) -0.0001(8) 0.0030(7)
O1 0.0357(9) 0.0493(9) 0.1246(16) -0.0022(8) 0.0005(11) 0.0016(10)
O2 0.0557(9) 0.0332(7) 0.0729(11) 0.0001(7) -0.0022(9) -0.0069(7)
O3 0.0521(10) 0.0499(9) 0.0564(9) 0.0071(8) 0.0075(8) 0.0213(7)
C1 0.0385(11) 0.0358(10) 0.0433(10) 0.0010(9) 0.0073(9) 0.0020(9)
C2 0.0382(10) 0.0325(9) 0.0385(9) 0.0019(9) 0.0011(9) -0.0007(7)
C3 0.0715(15) 0.0377(10) 0.0394(10) 0.0042(12) -0.0017(11) 0.0012(8)
C4 0.0503(12) 0.0400(10) 0.0351(9) -0.0007(10) -0.0045(9) 0.0012(8)
C5 0.0470(12) 0.0575(13) 0.0457(11) 0.0040(11) 0.0071(10) 0.0144(11)
C6 0.0420(12) 0.0513(12) 0.0474(11) 0.0083(11) 0.0019(10) 0.0103(10)
C7 0.0418(11) 0.0403(10) 0.0382(10) -0.0027(10) -0.0033(9) 0.0051(9)
C8 0.0439(12) 0.0503(12) 0.0495(12) 0.0010(11) 0.0075(10) 0.0089(10)
C9 0.0445(12) 0.0483(12) 0.0498(12) 0.0079(10) 0.0025(10) 0.0029(10)
C10 0.0762(19) 0.0401(12) 0.093(2) -0.0166(13) 0.0027(17) -0.0061(13)
C11 0.268(7) 0.081(2) 0.082(2) -0.073(4) -0.018(4) 0.0200(19)
C12 0.230(6) 0.109(3) 0.0674(19) -0.105(4) -0.022(3) 0.0063(19)

loop_
_atom_type_symbol
_atom_type_description
_atom_type_scat_dispersion_real
_atom_type_scat_dispersion_imag
_atom_type_scat_source
C C 0.0033 0.0016 'International Tables Vol C Tables 4.2.6.8 and 6.1.1.4'
H H 0.0000 0.0000 'International Tables Vol C Tables 4.2.6.8 and 6.1.1.4'
N N 0.0061 0.0033 'International Tables Vol C Tables 4.2.6.8 and 6.1.1.4'
O O 0.0106 0.0060 'International Tables Vol C Tables 4.2.6.8 and 6.1.1.4'

loop_
_geom_angle_atom_site_label_1
_geom_angle_atom_site_label_2
_geom_angle_atom_site_label_3
_geom_angle
C2 N1 H1N 108.7(15)
C2 N1 H2N 108.1(17)
H1N N1 H2N 103(2)
C1 O2 C10 118.1(2)
C7 O3 H3O 111(2)
O1 C1 O2 124.4(2)
O1 C1 C2 124.3(2)
O2 C1 C2 111.33(18)
N1 C2 C1 113.20(17)
N1 C2 C3 107.33(15)
C1 C2 C3 109.46(17)
N1 C2 H2 108.9
C1 C2 H2 108.9
C3 C2 H2 108.9
C4 C3 C2 115.55(17)
C4 C3 H3A 108.4
C2 C3 H3A 108.4
C4 C3 H3B 108.4
C2 C3 H3B 108.4
H3A C3 H3B 107.5
C9 C4 C5 117.29(18)
C9 C4 C3 121.7(2)
C5 C4 C3 121.0(2)
C4 C5 C6 121.7(2)
C4 C5 H5 119.2
C6 C5 H5 119.2
C7 C6 C5 119.8(2)
C7 C6 H6 120.1
C5 C6 H6 120.1
O3 C7 C8 118.29(18)
O3 C7 C6 122.25(19)
C8 C7 C6 119.46(18)
C7 C8 C9 120.0(2)
C7 C8 H8 120.0
C9 C8 H8 120.0
C4 C9 C8 121.8(2)
C4 C9 H9 119.1
C8 C9 H9 119.1
C12 C10 O2 109.0(3)
C12 C10 C11 112.4(3)
O2 C10 C11 107.1(3)
C12 C10 H10 109.4
O2 C10 H10 109.4
C11 C10 H10 109.4
C10 C11 H11A 109.5
C10 C11 H11B 109.5
H11A C11 H11B 109.5
C10 C11 H11C 109.5
H11A C11 H11C 109.5
H11B C11 H11C 109.5
C10 C12 H12A 109.5
C10 C12 H12B 109.5
H12A C12 H12B 109.5
C10 C12 H12C 109.5
H12A C12 H12C 109.5
H12B C12 H12C 109.5

loop_
_geom_bond_atom_site_label_1
_geom_bond_atom_site_label_2
_geom_bond_distance
N1 C2 1.462(2)
N1 H1N 0.88(2)
N1 H2N 0.89(3)
O1 C1 1.196(3)
O2 C1 1.326(2)
O2 C10 1.471(3)
O3 C7 1.366(2)
O3 H3O 0.97(4)
C1 C2 1.519(3)
C2 C3 1.543(3)
C2 H2 0.9900
C3 C4 1.508(3)
C3 H3A 0.9800
C3 H3B 0.9800
C4 C9 1.380(3)
C4 C5 1.384(3)
C5 C6 1.388(3)
C5 H5 0.9400
C6 C7 1.380(3)
C6 H6 0.9400
C7 C8 1.374(3)
C8 C9 1.388(3)
C8 H8 0.9400
C9 H9 0.9400
C10 C12 1.467(5)
C10 C11 1.483(5)
C10 H10 0.9900
C11 H11A 0.9700
C11 H11B 0.9700
C11 H11C 0.9700
C12 H12A 0.9700
C12 H12B 0.9700
C12 H12C 0.9700

loop_
_geom_hbond_atom_site_label_D
_geom_hbond_atom_site_label_H
_geom_hbond_atom_site_label_A
_geom_hbond_site_symmetry_A
_geom_hbond_distance_DH
_geom_hbond_distance_HA
_geom_hbond_distance_DA
_geom_hbond_angle_DHA
_geom_hbond_publ_flag
O3 H3O N1 3_645 0.97(4) 1.78(4) 2.736(3) 167(3) yes
N1 H1N O3 2_564 0.88(2) 2.27(2) 3.106(2) 157(2) yes
N1 H2N O3 3 0.89(3) 2.46(3) 3.336(3) 171(2) yes
C2 H2 O1 1_655 0.99 2.37 3.314(3) 159 yes

loop_
_geom_torsion_atom_site_label_1
_geom_torsion_atom_site_label_2
_geom_torsion_atom_site_label_3
_geom_torsion_atom_site_label_4
_geom_torsion
C10 O2 C1 O1 -6.8(3)
C10 O2 C1 C2 171.22(19)
O1 C1 C2 N1 -37.6(3)
O2 C1 C2 N1 144.43(18)
O1 C1 C2 C3 82.1(3)
O2 C1 C2 C3 -95.9(2)
N1 C2 C3 C4 -178.6(2)
C1 C2 C3 C4 58.2(3)
C2 C3 C4 C9 -123.6(2)
C2 C3 C4 C5 58.2(3)
C9 C4 C5 C6 0.8(3)
C3 C4 C5 C6 179.2(2)
C4 C5 C6 C7 -1.1(4)
C5 C6 C7 O3 -179.8(2)
C5 C6 C7 C8 0.8(3)
O3 C7 C8 C9 -179.7(2)
C6 C7 C8 C9 -0.2(3)
C5 C4 C9 C8 -0.3(3)
C3 C4 C9 C8 -178.6(2)
C7 C8 C9 C4 0.0(3)
C1 O2 C10 C12 105.1(3)
C1 O2 C10 C11 -133.1(3)

loop_
_cod_related_entry_id
_cod_related_entry_database
_cod_related_entry_code
1 ChemSpider 30658107
